data_2243258
loop_
_publ_author_name
'Rusli, Aqilah Fasihah'
'Kwong, Huey Chong'
'Crouse, Karen A.'
'Jotani, Mukesh M.'
'Tiekink, Edward R. T.'

_publ_section_title
;
 (<i>E</i>)-{[(Butylsulfanyl)methanethioyl]amino}(4-methoxybenzylidene)amine:
 crystal structure and Hirshfeld surface analysis
;
_journal_coeditor_code HB7887
_journal_issue 2
_journal_name_full 'Acta Crystallographica Section E'
_journal_page_first 208
_journal_page_last 213
_journal_paper_doi 10.1107/S2056989020000328
_journal_volume 76
_journal_year 2020
_chemical_formula_iupac 'C13 H18 N2 O S2'
_chemical_formula_moiety 'C13 H18 N2 O S2'
_chemical_formula_sum 'C13 H18 N2 O S2'
_chemical_formula_weight 282.41
_chemical_name_systematic
;
(<i>E</i>)-{[(Butylsulfanyl)methanethioyl]amino}(4-methoxybenzylidene)amine:
;
_space_group_crystal_system triclinic
_space_group_IT_number 2
_space_group_name_Hall '-P 1'
_space_group_name_H-M_alt 'P -1'
_atom_sites_solution_hydrogens mixed
_atom_sites_solution_primary direct
_atom_sites_solution_secondary difmap
_audit_creation_method SHELXL-2014/7
_cell_angle_alpha 85.225(5)
_cell_angle_beta 81.139(5)
_cell_angle_gamma 87.379(5)
_cell_formula_units_Z 2
_cell_length_a 4.7131(3)
_cell_length_b 11.6998(8)
_cell_length_c 13.5696(8)
_cell_measurement_reflns_used 2643
_cell_measurement_temperature 295(2)
_cell_measurement_theta_max 27.4953
_cell_measurement_theta_min 3.0416
_cell_volume 736.35(8)
_computing_cell_refinement
;
CrysAlis PRO (Agilent, 2012)
;
_computing_data_collection
;
CrysAlis PRO (Agilent, 2012)
;
_computing_data_reduction
;
CrysAlis PRO (Agilent, 2012)
;
_computing_molecular_graphics
;
ORTEP-3 for Windows (Farrugia, 2012), DIAMOND (Brandenburg,
2006)
;
_computing_publication_material
;
publCIF (Westrip, 2010)
;
_computing_structure_refinement
;
SHELXL2014 (Sheldrick, 2015<i>b</i>)
;
_computing_structure_solution
;
SHELXT2014 (Sheldrick, 2015<i>a</i>)
;
_diffrn_ambient_temperature 295(2)
_diffrn_detector_area_resol_mean 10.4041
_diffrn_measured_fraction_theta_full 0.999
_diffrn_measured_fraction_theta_max 0.999
_diffrn_measurement_device_type 'Agilent Technologies SuperNova Dual diffractometer with Atlas detector'
_diffrn_measurement_method '\w scan'
_diffrn_radiation_monochromator Mirror
_diffrn_radiation_source 'SuperNova (Mo) X-ray Source'
_diffrn_radiation_type MoK\a
_diffrn_radiation_wavelength 0.71073
_diffrn_reflns_av_R_equivalents 0.0290
_diffrn_reflns_av_unetI/netI 0.0341
_diffrn_reflns_limit_h_max 5
_diffrn_reflns_limit_h_min -6
_diffrn_reflns_limit_k_max 15
_diffrn_reflns_limit_k_min -15
_diffrn_reflns_limit_l_max 17
_diffrn_reflns_limit_l_min -17
_diffrn_reflns_number 9986
_diffrn_reflns_theta_full 25.242
_diffrn_reflns_theta_max 27.555
_diffrn_reflns_theta_min 3.048
_exptl_absorpt_coefficient_mu 0.352
_exptl_absorpt_correction_T_max 1.00000
_exptl_absorpt_correction_T_min 0.86842
_exptl_absorpt_correction_type multi-scan
_exptl_absorpt_process_details
;
(CrysAlis PRO; Agilent, 2012)
;
_exptl_crystal_colour colourless
_exptl_crystal_density_diffrn 1.274
_exptl_crystal_description block
_exptl_crystal_F_000 300
_exptl_crystal_size_max 0.300
_exptl_crystal_size_mid 0.250
_exptl_crystal_size_min 0.200
_refine_diff_density_max 0.520
_refine_diff_density_min -0.455
_refine_ls_extinction_method none
_refine_ls_goodness_of_fit_ref 1.034
_refine_ls_hydrogen_treatment mixed
_refine_ls_matrix_type full
_refine_ls_number_parameters 169
_refine_ls_number_reflns 3395
_refine_ls_number_restraints 1
_refine_ls_restrained_S_all 1.034
_refine_ls_R_factor_all 0.0847
_refine_ls_R_factor_gt 0.0553
_refine_ls_shift/su_max 0.000
_refine_ls_shift/su_mean 0.000
_refine_ls_structure_factor_coef Fsqd
_refine_ls_weighting_details 'w=1/[\s^2^(Fo^2^)+(0.0724P)^2^+0.3095P] where P=(Fo^2^+2Fc^2^)/3'
_refine_ls_weighting_scheme calc
_refine_ls_wR_factor_gt 0.1466
_refine_ls_wR_factor_ref 0.1735
_reflns_number_gt 2244
_reflns_number_total 3395
_reflns_threshold_expression 'I > 2\s(I)'
_cod_data_source_file hb7887sup1.cif
_cod_data_source_block I
_cod_database_code 2243258
_shelx_space_group_comment
;
The symmetry employed for this shelxl refinement is uniquely defined
by the following loop, which should always be used as a source of
symmetry information in preference to the above space-group names.
They are only intended as comments.
;
_shelx_estimated_absorpt_t_min 0.902
_shelx_estimated_absorpt_t_max 0.933

loop_
_space_group_symop_operation_xyz
'x, y, z'
'-x, -y, -z'

loop_
_atom_site_type_symbol
_atom_site_label
_atom_site_fract_x
_atom_site_fract_y
_atom_site_fract_z
_atom_site_U_iso_or_equiv
_atom_site_adp_type
_atom_site_calc_flag
_atom_site_occupancy
S S1 0.33083(16) 0.60524(6) 0.62361(6) 0.0687(3) Uani d 1
S S2 0.51025(19) 0.46574(8) 0.80444(6) 0.0813(3) Uani d 1
O O1 1.7337(5) -0.06363(18) 0.75096(16) 0.0786(6) Uani d 1
N N1 0.7095(5) 0.43553(19) 0.62083(18) 0.0561(5) Uani d 1
H H1N 0.720(7) 0.443(3) 0.5569(8) 0.084(11) Uiso d 1
N N2 0.8729(5) 0.35129(18) 0.66505(17) 0.0565(5) Uani d 1
C C1 0.5246(5) 0.5021(2) 0.6764(2) 0.0542(6) Uani d 1
C C2 1.0604(5) 0.2985(2) 0.6052(2) 0.0548(6) Uani d 1
H H2 1.0805 0.3194 0.5369 0.066 Uiso calc 1
C C3 1.2420(5) 0.2067(2) 0.64237(19) 0.0513(6) Uani d 1
C C4 1.4425(5) 0.1496(2) 0.5769(2) 0.0556(6) Uani d 1
H H4 1.4639 0.1727 0.5090 0.067 Uiso calc 1
C C5 1.6119(5) 0.0592(2) 0.6098(2) 0.0564(6) Uani d 1
H H5 1.7446 0.0218 0.5643 0.068 Uiso calc 1
C C6 1.5834(6) 0.0250(2) 0.7098(2) 0.0584(6) Uani d 1
C C7 1.3874(7) 0.0833(3) 0.7765(2) 0.0747(9) Uani d 1
H H7 1.3700 0.0615 0.8446 0.090 Uiso calc 1
C C8 1.2198(6) 0.1720(3) 0.7436(2) 0.0679(8) Uani d 1
H H8 1.0890 0.2098 0.7894 0.081 Uiso calc 1
C C9 1.9271(7) -0.1303(3) 0.6861(3) 0.0823(9) Uani d 1
H H9A 1.8225 -0.1666 0.6426 0.123 Uiso calc 1
H H9B 2.0223 -0.1879 0.7251 0.123 Uiso calc 1
H H9C 2.0671 -0.0815 0.6468 0.123 Uiso calc 1
C C10 0.2533(8) 0.5676(3) 0.8614(3) 0.0891(10) Uani d 1
H H10A 0.1371 0.5996 0.8120 0.107 Uiso calc 1
H H10B 0.1265 0.5277 0.9151 0.107 Uiso calc 1
C C11 0.3805(8) 0.6607(3) 0.9014(3) 0.0946(11) Uani d 1
H H11A 0.4893 0.7057 0.8463 0.114 Uiso calc 1
H H11B 0.5150 0.6282 0.9443 0.114 Uiso calc 1
C C12 0.1686(9) 0.7410(4) 0.9608(3) 0.1070(13) Uani d 1
H H12A 0.0341 0.7741 0.9181 0.128 Uiso calc 1
H H12B 0.0598 0.6964 1.0162 0.128 Uiso calc 1
C C13 0.3015(12) 0.8331(4) 0.9999(4) 0.1316(18) Uani d 1
H H13A 0.3918 0.8031 1.0558 0.197 Uiso calc 1
H H13B 0.1577 0.8903 1.0211 0.197 Uiso calc 1
H H13C 0.4433 0.8669 0.9486 0.197 Uiso calc 1

loop_
_atom_site_aniso_label
_atom_site_aniso_U_11
_atom_site_aniso_U_22
_atom_site_aniso_U_33
_atom_site_aniso_U_12
_atom_site_aniso_U_13
_atom_site_aniso_U_23
S1 0.0716(5) 0.0568(5) 0.0760(5) 0.0258(3) -0.0129(4) -0.0078(3)
S2 0.0890(6) 0.0890(6) 0.0667(5) 0.0326(5) -0.0197(4) -0.0151(4)
O1 0.0860(14) 0.0684(13) 0.0780(14) 0.0319(11) -0.0154(11) 0.0007(10)
N1 0.0550(12) 0.0495(12) 0.0640(14) 0.0135(10) -0.0122(11) -0.0076(10)
N2 0.0542(12) 0.0460(12) 0.0711(14) 0.0134(9) -0.0180(10) -0.0076(10)
C1 0.0493(13) 0.0468(14) 0.0676(16) 0.0048(11) -0.0119(11) -0.0089(12)
C2 0.0512(14) 0.0495(14) 0.0649(15) 0.0073(11) -0.0123(12) -0.0088(12)
C3 0.0483(13) 0.0432(13) 0.0643(15) 0.0080(10) -0.0135(11) -0.0109(11)
C4 0.0558(15) 0.0514(15) 0.0588(15) 0.0078(11) -0.0084(12) -0.0061(12)
C5 0.0498(14) 0.0497(15) 0.0685(17) 0.0104(11) -0.0036(12) -0.0130(12)
C6 0.0574(15) 0.0506(15) 0.0675(17) 0.0120(12) -0.0141(12) -0.0055(12)
C7 0.090(2) 0.075(2) 0.0570(16) 0.0288(16) -0.0126(15) -0.0091(14)
C8 0.0734(18) 0.0662(18) 0.0621(17) 0.0249(14) -0.0063(14) -0.0151(13)
C9 0.082(2) 0.070(2) 0.093(2) 0.0347(17) -0.0182(18) -0.0072(17)
C10 0.079(2) 0.111(3) 0.076(2) 0.027(2) -0.0061(17) -0.0252(19)
C11 0.079(2) 0.089(3) 0.118(3) 0.0138(19) -0.013(2) -0.032(2)
C12 0.099(3) 0.115(3) 0.108(3) 0.029(2) -0.012(2) -0.040(3)
C13 0.162(5) 0.099(3) 0.125(4) 0.004(3) 0.017(3) -0.033(3)

loop_
_atom_type_symbol
_atom_type_description
_atom_type_scat_dispersion_real
_atom_type_scat_dispersion_imag
_atom_type_scat_source
C C 0.0033 0.0016 'International Tables Vol C Tables 4.2.6.8 and 6.1.1.4'
H H 0.0000 0.0000 'International Tables Vol C Tables 4.2.6.8 and 6.1.1.4'
N N 0.0061 0.0033 'International Tables Vol C Tables 4.2.6.8 and 6.1.1.4'
O O 0.0106 0.0060 'International Tables Vol C Tables 4.2.6.8 and 6.1.1.4'
S S 0.1246 0.1234 'International Tables Vol C Tables 4.2.6.8 and 6.1.1.4'

loop_
_geom_angle_atom_site_label_1
_geom_angle_atom_site_label_2
_geom_angle_atom_site_label_3
_geom_angle
C1 S2 C10 103.87(16)
C6 O1 C9 118.4(2)
C1 N1 N2 120.6(2)
C1 N1 H1N 119(2)
N2 N1 H1N 120(2)
C2 N2 N1 115.6(2)
N1 C1 S1 120.9(2)
N1 C1 S2 112.76(19)
S1 C1 S2 126.35(16)
N2 C2 C3 120.9(2)
N2 C2 H2 119.6
C3 C2 H2 119.6
C4 C3 C8 117.8(2)
C4 C3 C2 120.4(2)
C8 C3 C2 121.8(2)
C3 C4 C5 121.7(2)
C3 C4 H4 119.1
C5 C4 H4 119.1
C6 C5 C4 119.6(2)
C6 C5 H5 120.2
C4 C5 H5 120.2
O1 C6 C5 125.1(2)
O1 C6 C7 115.7(3)
C5 C6 C7 119.1(2)
C8 C7 C6 120.9(3)
C8 C7 H7 119.5
C6 C7 H7 119.5
C7 C8 C3 120.8(3)
C7 C8 H8 119.6
C3 C8 H8 119.6
O1 C9 H9A 109.5
O1 C9 H9B 109.5
H9A C9 H9B 109.5
O1 C9 H9C 109.5
H9A C9 H9C 109.5
H9B C9 H9C 109.5
C11 C10 S2 114.0(3)
C11 C10 H10A 108.7
S2 C10 H10A 108.7
C11 C10 H10B 108.7
S2 C10 H10B 108.7
H10A C10 H10B 107.6
C10 C11 C12 115.3(3)
C10 C11 H11A 108.4
C12 C11 H11A 108.4
C10 C11 H11B 108.4
C12 C11 H11B 108.4
H11A C11 H11B 107.5
C13 C12 C11 114.1(4)
C13 C12 H12A 108.7
C11 C12 H12A 108.7
C13 C12 H12B 108.7
C11 C12 H12B 108.7
H12A C12 H12B 107.6
C12 C13 H13A 109.5
C12 C13 H13B 109.5
H13A C13 H13B 109.5
C12 C13 H13C 109.5
H13A C13 H13C 109.5
H13B C13 H13C 109.5

loop_
_geom_bond_atom_site_label_1
_geom_bond_atom_site_label_2
_geom_bond_distance
S1 C1 1.662(3)
S2 C1 1.745(3)
S2 C10 1.793(3)
O1 C6 1.359(3)
O1 C9 1.420(4)
N1 C1 1.330(3)
N1 N2 1.378(3)
N1 H1N 0.859(10)
N2 C2 1.278(3)
C2 C3 1.449(3)
C2 H2 0.9300
C3 C4 1.382(3)
C3 C8 1.389(4)
C4 C5 1.382(4)
C4 H4 0.9300
C5 C6 1.371(4)
C5 H5 0.9300
C6 C7 1.387(4)
C7 C8 1.363(4)
C7 H7 0.9300
C8 H8 0.9300
C9 H9A 0.9600
C9 H9B 0.9600
C9 H9C 0.9600
C10 C11 1.450(5)
C10 H10A 0.9700
C10 H10B 0.9700
C11 C12 1.524(5)
C11 H11A 0.9700
C11 H11B 0.9700
C12 C13 1.446(6)
C12 H12A 0.9700
C12 H12B 0.9700
C13 H13A 0.9600
C13 H13B 0.9600
C13 H13C 0.9600

loop_
_geom_hbond_atom_site_label_D
_geom_hbond_atom_site_label_H
_geom_hbond_atom_site_label_A
_geom_hbond_site_symmetry_A
_geom_hbond_distance_DH
_geom_hbond_distance_HA
_geom_hbond_distance_DA
_geom_hbond_angle_DHA
N1 H1N S1 2_666 0.859(11) 2.608(17) 3.425(3) 160(3)
C9 H9C Cg1 1_655 0.96 2.98 3.748(4) 138

loop_
_geom_torsion_atom_site_label_1
_geom_torsion_atom_site_label_2
_geom_torsion_atom_site_label_3
_geom_torsion_atom_site_label_4
_geom_torsion
C1 N1 N2 C2 -174.5(2)
N2 N1 C1 S1 178.96(18)
N2 N1 C1 S2 -2.2(3)
C10 S2 C1 N1 179.3(2)
C10 S2 C1 S1 -1.9(2)
N1 N2 C2 C3 -178.8(2)
N2 C2 C3 C4 179.5(2)
N2 C2 C3 C8 0.3(4)
C8 C3 C4 C5 1.5(4)
C2 C3 C4 C5 -177.8(2)
C3 C4 C5 C6 -0.4(4)
C9 O1 C6 C5 -3.0(4)
C9 O1 C6 C7 176.9(3)
C4 C5 C6 O1 178.8(2)
C4 C5 C6 C7 -1.0(4)
O1 C6 C7 C8 -178.5(3)
C5 C6 C7 C8 1.4(5)
C6 C7 C8 C3 -0.3(5)
C4 C3 C8 C7 -1.1(4)
C2 C3 C8 C7 178.1(3)
C1 S2 C10 C11 -102.1(3)
S2 C10 C11 C12 -173.2(3)
C10 C11 C12 C13 180.0(4)

_cod_database_fobs_code 2243258
